data_4037603
loop_
_publ_author_name
'Mamane, Victor'
'Aubert, Emmanuel'
'Peluso, Paola'
'Cossu, Sergio'

_publ_section_title
;
 Synthesis, resolution, and absolute configuration of chiral
 4,4'-bipyridines.
;
_journal_issue 6
_journal_name_full 'The Journal of organic chemistry'
_journal_page_first 2579
_journal_page_last 2583
_journal_paper_doi 10.1021/jo300286z
_journal_volume 77
_journal_year 2012
_chemical_formula_moiety 'C10 H4 Br2 I2 N2'
_chemical_formula_sum 'C10 H4 Br2 I2 N2'
_chemical_formula_weight 565.75
_chemical_name_systematic
;
'5,5'-Dibromo-3,3'-diiodo-[4,4']bipyridinyl'
;
_space_group_IT_number 1
_space_group_name_Hall 'P 1'
_space_group_name_H-M_alt 'P 1'
_symmetry_cell_setting triclinic
_symmetry_space_group_name_Hall 'P 1'
_symmetry_space_group_name_H-M 'P 1'
_atom_sites_solution_hydrogens difmap
_atom_sites_solution_primary direct
_atom_sites_solution_secondary difmap
_audit_creation_method SHELXL-97
_cell_angle_alpha 102.6890(10)
_cell_angle_beta 98.1530(10)
_cell_angle_gamma 90.8930(10)
_cell_formula_units_Z 4
_cell_length_a 8.07800(10)
_cell_length_b 11.29930(10)
_cell_length_c 15.5039(2)
_cell_measurement_reflns_used 56204
_cell_measurement_temperature 110(2)
_cell_measurement_theta_max 37.7010
_cell_measurement_theta_min 2.9237
_cell_volume 1365.01(3)
_computing_cell_refinement
;
CrysAlisPro, Oxford Diffraction Ltd.,
Version 1.171.34.44 (release 25-10-2010 CrysAlis171 .NET)
(compiled Oct 25 2010,18:11:34)
;
_computing_data_collection
;
CrysAlisPro, Oxford Diffraction Ltd.,
Version 1.171.34.44 (release 25-10-2010 CrysAlis171 .NET)
(compiled Oct 25 2010,18:11:34)
;
_computing_data_reduction
;
CrysAlisPro, Oxford Diffraction Ltd.,
Version 1.171.34.44 (release 25-10-2010 CrysAlis171 .NET)
(compiled Oct 25 2010,18:11:34)
;
_computing_structure_refinement 'SHELXL-97 (Sheldrick, 1997)'
_computing_structure_solution 'SIR_92 (Altomare et al., 1994)'
_diffrn_ambient_temperature 110(2)
_diffrn_detector_area_resol_mean 10.4508
_diffrn_measured_fraction_theta_full 0.999
_diffrn_measured_fraction_theta_max 0.999
_diffrn_measurement_device_type 'Xcalibur, Atlas, Gemini'
_diffrn_measurement_method 'phi and omega scans'
_diffrn_radiation_monochromator mirror
_diffrn_radiation_source 'Mova (Mo) X-ray Source'
_diffrn_radiation_type 'Mo K\a'
_diffrn_radiation_wavelength 0.7107
_diffrn_reflns_av_R_equivalents 0.0227
_diffrn_reflns_av_sigmaI/netI 0.0752
_diffrn_reflns_limit_h_max 13
_diffrn_reflns_limit_h_min -13
_diffrn_reflns_limit_k_max 18
_diffrn_reflns_limit_k_min -18
_diffrn_reflns_limit_l_max 26
_diffrn_reflns_limit_l_min -26
_diffrn_reflns_number 106245
_diffrn_reflns_theta_full 36.65
_diffrn_reflns_theta_max 36.65
_diffrn_reflns_theta_min 2.93
_exptl_absorpt_coefficient_mu 10.437
_exptl_absorpt_correction_T_max 0.491
_exptl_absorpt_correction_T_min 0.282
_exptl_absorpt_correction_type analytical
_exptl_absorpt_process_details
;
CrysAlisPro, Oxford Diffraction Ltd.,
Version 1.171.34.44 (release 25-10-2010 CrysAlis171 .NET)
(compiled Oct 25 2010,18:11:34)
Analytical numeric absorption correction using a multifaceted crystal
			model based on expressions derived by R.C. Clark & J.S. Reid.
(Clark, R. C. & Reid, J. S. (1995). Acta Cryst. A51, 887-897)
;
_exptl_crystal_colour colorless
_exptl_crystal_density_diffrn 2.753
_exptl_crystal_density_method 'not measured'
_exptl_crystal_description block
_exptl_crystal_F_000 1016
_exptl_crystal_size_max 0.1678
_exptl_crystal_size_mid 0.1499
_exptl_crystal_size_min 0.0796
_refine_diff_density_max 1.863
_refine_diff_density_min -1.931
_refine_diff_density_rms 0.137
_refine_ls_abs_structure_details 'Flack H D (1983), Acta Cryst. A39, 876-881'
_refine_ls_abs_structure_Flack 0.124(5)
_refine_ls_extinction_method none
_refine_ls_goodness_of_fit_ref 1.063
_refine_ls_hydrogen_treatment constr
_refine_ls_matrix_type full
_refine_ls_number_parameters 617
_refine_ls_number_reflns 27062
_refine_ls_number_restraints 105
_refine_ls_restrained_S_all 1.098
_refine_ls_R_factor_all 0.0361
_refine_ls_R_factor_gt 0.0317
_refine_ls_shift/su_max 0.016
_refine_ls_shift/su_mean 0.001
_refine_ls_structure_factor_coef Fsqd
_refine_ls_weighting_details 'calc w=1/[\s^2^(Fo^2^)+(0.0228P)^2^+4.6175P] where P=(Fo^2^+2Fc^2^)/3'
_refine_ls_weighting_scheme calc
_refine_ls_wR_factor_gt 0.0685
_refine_ls_wR_factor_ref 0.0707
_reflns_number_gt 25198
_reflns_number_total 27062
_reflns_threshold_expression >2sigma(I)
_cod_data_source_file jo300286z_si_003.cif
_cod_data_source_block bipyapeak2
_cod_database_code 4037603

loop_
_symmetry_equiv_pos_as_xyz
'x, y, z'

loop_
_atom_site_label
_atom_site_type_symbol
_atom_site_fract_x
_atom_site_fract_y
_atom_site_fract_z
_atom_site_U_iso_or_equiv
_atom_site_adp_type
_atom_site_occupancy
_atom_site_symmetry_multiplicity
_atom_site_calc_flag
_atom_site_refinement_flags
I1 I 0.46285(4) 0.54909(3) -0.02562(2) 0.01764(5) Uani 1 1 d .
I2 I 0.59364(5) 0.24998(3) 0.10671(3) 0.02727(7) Uani 1 1 d .
Br1 Br 1.12022(7) 0.40764(5) 0.13128(4) 0.02592(10) Uani 1 1 d .
Br2 Br 0.92253(6) 0.73046(4) 0.14196(3) 0.01850(8) Uani 1 1 d .
I3 I 0.5845(3) 1.16840(11) 0.38533(16) 0.02489(12) Uani 0.605(2) 1 d PD
I4 I 0.0435(2) 1.0048(2) 0.34814(12) 0.02340(13) Uani 0.605(2) 1 d PDU
Br3 Br 0.2644(6) 0.6827(4) 0.3388(3) 0.01540(19) Uani 0.605(2) 1 d PD
Br4 Br 0.6962(3) 0.8710(4) 0.5116(3) 0.0166(2) Uani 0.605(2) 1 d PDU
Br3B Br 0.5752(9) 1.1534(3) 0.3787(4) 0.02489(12) Uani 0.395(2) 1 d PD
Br4B Br 0.0600(7) 1.0097(6) 0.3588(3) 0.02340(13) Uani 0.395(2) 1 d PDU
I3B I 0.2473(6) 0.6769(4) 0.3450(3) 0.01540(19) Uani 0.395(2) 1 d PD
I4B I 0.7220(3) 0.8744(4) 0.5127(3) 0.0166(2) Uani 0.395(2) 1 d PDU
I5 I 0.08982(9) 0.33034(6) 0.42491(5) 0.03167(14) Uani 0.737(2) 1 d PD
I6 I 0.57635(18) 0.53544(13) 0.49560(8) 0.02253(12) Uani 0.737(2) 1 d PDU
Br5 Br 0.3540(3) 0.7080(2) 0.74158(12) 0.02272(18) Uani 0.737(2) 1 d PD
Br6 Br 0.1075(3) 0.3786(4) 0.7113(3) 0.01941(15) Uani 0.737(2) 1 d PDU
Br5B Br 0.1258(4) 0.3485(2) 0.4240(2) 0.03167(14) Uani 0.263(2) 1 d PD
Br6B Br 0.5698(9) 0.5332(7) 0.5067(5) 0.02253(12) Uani 0.263(2) 1 d PDU
I5B I 0.3640(7) 0.7240(4) 0.7526(2) 0.02272(18) Uani 0.263(2) 1 d PD
I6B I 0.0910(6) 0.3785(7) 0.7187(6) 0.01941(15) Uani 0.263(2) 1 d PDU
I7 I 1.07448(12) 1.04131(13) 0.77093(9) 0.02090(10) Uani 0.736(2) 1 d PDU
I8 I 1.08163(18) 1.08687(7) 1.06558(8) 0.02916(13) Uani 0.736(2) 1 d PD
Br7 Br 0.6121(4) 0.8873(3) 0.99202(19) 0.0200(2) Uani 0.736(2) 1 d PDU
Br8 Br 0.8127(5) 0.7042(4) 0.74986(16) 0.0244(2) Uani 0.736(2) 1 d PD
Br7B Br 1.0612(6) 1.0408(7) 0.7800(5) 0.02090(10) Uani 0.264(2) 1 d PDU
Br8B Br 1.0898(9) 1.0687(3) 1.0636(4) 0.02916(13) Uani 0.264(2) 1 d PD
I7B I 0.6057(9) 0.8867(6) 1.0042(4) 0.0200(2) Uani 0.264(2) 1 d PDU
I8B I 0.8033(10) 0.7027(7) 0.7369(3) 0.0244(2) Uani 0.264(2) 1 d PD
C22 C 0.3770(5) 0.9504(4) 0.4431(3) 0.0168(6) Uani 1 1 d U
C9 C 0.6688(6) 0.4265(3) 0.1746(3) 0.0164(7) Uani 1 1 d .
C14 C 0.5536(6) 0.9543(5) 0.2288(3) 0.0209(8) Uani 1 1 d .
H14 H 0.6149 1.0091 0.2053 0.025 Uiso 1 1 calc R
C33 C 0.5011(5) 0.4383(4) 0.5836(3) 0.0183(6) Uani 1 1 d DU
C34 C 0.3428(5) 0.4492(4) 0.6120(3) 0.0161(6) Uani 1 1 d U
C20 C 0.1805(7) 1.0290(5) 0.5412(3) 0.0242(7) Uani 1 1 d U
H20 H 0.0731 1.0594 0.5483 0.029 Uiso 1 1 calc R
C46 C 0.9482(5) 0.8806(4) 0.9091(3) 0.0148(6) Uani 1 1 d .
C44 C 1.1714(6) 0.8277(5) 1.0130(4) 0.0236(9) Uani 1 1 d .
H44 H 1.2496 0.8521 1.0662 0.028 Uiso 1 1 calc R
C24 C 0.4349(7) 0.9747(5) 0.6021(3) 0.0227(7) Uani 1 1 d U
H24 H 0.5100 0.9656 0.6529 0.027 Uiso 1 1 calc R
C18 C 0.4228(6) 0.7669(5) 0.2121(3) 0.0206(8) Uani 1 1 d .
H18 H 0.3892 0.6880 0.1768 0.025 Uiso 1 1 calc R
N31 N 0.5697(5) 0.2857(4) 0.6681(3) 0.0249(7) Uani 1 1 d U
C3 C 0.6946(5) 0.4721(4) -0.0313(3) 0.0165(6) Uani 1 1 d .
C39 C 0.8535(4) 1.0390(4) 0.8245(3) 0.0182(6) Uani 1 1 d DU
C30 C 0.1093(8) 0.7348(6) 0.5969(5) 0.0320(13) Uani 1 1 d .
H30 H 0.1084 0.8153 0.6315 0.038 Uiso 1 1 calc R
C5 C 0.9624(5) 0.4174(4) 0.0326(3) 0.0191(7) Uani 1 1 d .
C32 C 0.6115(6) 0.3538(4) 0.6141(3) 0.0226(7) Uani 1 1 d U
H32 H 0.7183 0.3460 0.5951 0.027 Uiso 1 1 calc R
N7 N 0.6800(6) 0.5793(4) 0.3098(3) 0.0201(7) Uani 1 1 d .
N1 N 0.8970(6) 0.3888(4) -0.1258(3) 0.0263(8) Uani 1 1 d .
C27 C 0.1182(6) 0.5054(2) 0.5014(3) 0.0256(10) Uani 1 1 d D
C38 C 0.7252(5) 1.1169(4) 0.7999(3) 0.0219(6) Uani 1 1 d U
H38 H 0.7477 1.1688 0.7619 0.026 Uiso 1 1 calc R
N43 N 1.1678(6) 0.7130(5) 0.9663(4) 0.0269(9) Uani 1 1 d .
C10 C 0.7583(5) 0.5034(4) 0.1359(3) 0.0140(6) Uani 1 1 d .
C8 C 0.6331(7) 0.4692(5) 0.2605(3) 0.0212(8) Uani 1 1 d .
H8 H 0.5713 0.4165 0.2856 0.025 Uiso 1 1 calc R
C47 C 0.9516(5) 0.7621(4) 0.86072(17) 0.0159(7) Uani 1 1 d D
C29 C 0.2180(5) 0.6547(4) 0.62917(18) 0.0232(9) Uani 1 1 d D
C16 C 0.4254(5) 0.9143(4) 0.3517(3) 0.0151(7) Uani 1 1 d .
C35 C 0.3143(3) 0.3746(4) 0.6668(3) 0.0158(6) Uani 1 1 d DU
C11 C 0.8066(5) 0.6195(3) 0.1876(3) 0.0124(6) Uani 1 1 d .
N25 N 0.0080(7) 0.7036(5) 0.5205(4) 0.0328(12) Uani 1 1 d .
N19 N 0.2874(6) 1.0190(4) 0.6142(3) 0.0242(7) Uani 1 1 d U
N13 N 0.5082(6) 0.8437(5) 0.1784(3) 0.0225(7) Uani 1 1 d .
C45 C 1.0654(6) 0.9116(2) 0.9866(2) 0.0175(7) Uani 1 1 d D
N37 N 0.5758(5) 1.1203(4) 0.8276(3) 0.0234(6) Uani 1 1 d U
C42 C 0.5502(6) 1.0501(4) 0.8841(3) 0.0225(7) Uani 1 1 d U
H42 H 0.4462 1.0514 0.9061 0.027 Uiso 1 1 calc R
C28 C 0.2263(6) 0.5368(4) 0.5808(4) 0.0191(8) Uani 1 1 d .
C26 C 0.0094(6) 0.5909(6) 0.4748(4) 0.0297(12) Uani 1 1 d .
H26 H -0.0673 0.5659 0.4211 0.036 Uiso 1 1 calc R
C36 C 0.4206(5) 0.2972(4) 0.6948(3) 0.0228(7) Uani 1 1 d U
H36 H 0.3895 0.2500 0.7342 0.027 Uiso 1 1 calc R
C41 C 0.6689(5) 0.9777(4) 0.9103(2) 0.0161(6) Uani 1 1 d DU
C40 C 0.8210(5) 0.9655(4) 0.8826(3) 0.0138(5) Uani 1 1 d U
C12 C 0.7646(6) 0.6531(4) 0.2741(3) 0.0168(7) Uani 1 1 d .
H12 H 0.7982 0.7323 0.3087 0.020 Uiso 1 1 calc R
C48 C 1.0586(7) 0.6813(4) 0.8909(4) 0.0226(8) Uani 1 1 d .
H48 H 1.0546 0.6001 0.8569 0.027 Uiso 1 1 calc R
C17 C 0.3826(5) 0.8002(3) 0.2972(3) 0.0156(7) Uani 1 1 d D
C4 C 0.8035(5) 0.4631(4) 0.0454(3) 0.0134(6) Uani 1 1 d .
C23 C 0.4849(3) 0.9411(4) 0.5191(3) 0.0160(6) Uani 1 1 d DU
C6 C 0.9994(7) 0.3800(5) -0.0543(4) 0.0240(8) Uani 1 1 d .
H6 H 1.1047 0.3462 -0.0619 0.029 Uiso 1 1 calc R
C15 C 0.5134(6) 0.9917(2) 0.3152(3) 0.0194(8) Uani 1 1 d D
C21 C 0.2235(4) 0.9962(4) 0.4565(2) 0.0174(6) Uani 1 1 d DU
C2 C 0.7471(7) 0.4338(5) -0.1155(3) 0.0223(8) Uani 1 1 d .
H2 H 0.6726 0.4402 -0.1673 0.027 Uiso 1 1 calc R

loop_
_atom_site_aniso_label
_atom_site_aniso_U_11
_atom_site_aniso_U_22
_atom_site_aniso_U_33
_atom_site_aniso_U_23
_atom_site_aniso_U_13
_atom_site_aniso_U_12
I1 0.01553(11) 0.02071(12) 0.01688(11) 0.00490(9) 0.00173(8) 0.00329(9)
I2 0.03725(18) 0.01656(12) 0.02781(15) 0.00296(11) 0.00826(13) -0.00692(12)
Br1 0.0171(2) 0.0259(2) 0.0303(2) 0.00143(19) -0.00435(17) 0.00657(17)
Br2 0.0229(2) 0.01598(17) 0.01681(17) 0.00455(14) 0.00279(14) -0.00380(14)
I3 0.0331(4) 0.0117(4) 0.0284(4) -0.0009(3) 0.0090(3) -0.0084(3)
I4 0.0169(4) 0.0252(3) 0.0238(4) 0.0011(3) -0.0052(2) 0.0056(3)
Br3 0.0163(7) 0.0162(3) 0.0161(6) 0.0069(2) 0.0059(4) -0.0039(3)
Br4 0.0053(5) 0.0248(2) 0.02074(19) 0.00672(17) 0.0032(6) 0.0020(6)
Br3B 0.0331(4) 0.0117(4) 0.0284(4) -0.0009(3) 0.0090(3) -0.0084(3)
Br4B 0.0169(4) 0.0252(3) 0.0238(4) 0.0011(3) -0.0052(2) 0.0056(3)
I3B 0.0163(7) 0.0162(3) 0.0161(6) 0.0069(2) 0.0059(4) -0.0039(3)
I4B 0.0053(5) 0.0248(2) 0.02074(19) 0.00672(17) 0.0032(6) 0.0020(6)
I5 0.0334(3) 0.0218(2) 0.0325(2) 0.00227(18) -0.0127(2) -0.00519(19)
I6 0.01689(19) 0.03446(19) 0.0244(4) 0.0195(2) 0.0099(2) 0.00317(14)
Br5 0.0240(4) 0.0176(7) 0.0203(5) -0.0065(4) -0.0005(3) -0.0001(4)
Br6 0.0164(5) 0.02173(18) 0.0264(7) 0.0115(4) 0.0150(3) 0.0010(4)
Br5B 0.0334(3) 0.0218(2) 0.0325(2) 0.00227(18) -0.0127(2) -0.00519(19)
Br6B 0.01689(19) 0.03446(19) 0.0244(4) 0.0195(2) 0.0099(2) 0.00317(14)
I5B 0.0240(4) 0.0176(7) 0.0203(5) -0.0065(4) -0.0005(3) -0.0001(4)
I6B 0.0164(5) 0.02173(18) 0.0264(7) 0.0115(4) 0.0150(3) 0.0010(4)
I7 0.0227(2) 0.01991(14) 0.0268(4) 0.0112(2) 0.01673(14) 0.00365(18)
I8 0.0311(3) 0.0165(3) 0.0327(2) -0.0009(2) -0.00934(17) 0.0032(3)
Br7 0.0176(3) 0.0307(2) 0.0196(9) 0.0171(5) 0.0111(4) 0.0037(2)
Br8 0.0241(5) 0.0220(2) 0.0217(7) -0.0008(6) -0.0061(5) 0.0017(3)
Br7B 0.0227(2) 0.01991(14) 0.0268(4) 0.0112(2) 0.01673(14) 0.00365(18)
Br8B 0.0311(3) 0.0165(3) 0.0327(2) -0.0009(2) -0.00934(17) 0.0032(3)
I7B 0.0176(3) 0.0307(2) 0.0196(9) 0.0171(5) 0.0111(4) 0.0037(2)
I8B 0.0241(5) 0.0220(2) 0.0217(7) -0.0008(6) -0.0061(5) 0.0017(3)
C22 0.0107(10) 0.0195(17) 0.0195(11) 0.0042(13) 0.0004(8) 0.0019(11)
C9 0.0212(18) 0.0140(15) 0.0142(15) 0.0047(12) 0.0018(13) -0.0026(13)
C14 0.0211(18) 0.026(2) 0.0186(17) 0.0097(15) 0.0053(14) 0.0039(15)
C33 0.0166(13) 0.0195(17) 0.0216(17) 0.0088(12) 0.0048(11) 0.0046(11)
C34 0.0132(11) 0.0205(16) 0.0170(15) 0.0079(11) 0.0051(10) 0.0002(10)
C20 0.0269(17) 0.025(2) 0.0178(8) -0.0038(15) 0.0081(9) -0.0029(15)
C46 0.0150(16) 0.0152(16) 0.0159(15) 0.0058(13) 0.0035(12) 0.0029(13)
C44 0.0164(18) 0.029(2) 0.029(2) 0.0163(19) 0.0022(16) 0.0068(16)
C24 0.0227(14) 0.028(2) 0.0174(11) -0.0012(14) 0.0125(11) -0.0029(14)
C18 0.0237(19) 0.026(2) 0.0122(15) 0.0047(14) 0.0027(13) 0.0044(16)
N31 0.0234(12) 0.0273(17) 0.0250(16) 0.0109(12) -0.0019(11) 0.0120(12)
C3 0.0201(16) 0.0152(16) 0.0136(13) 0.0028(12) 0.0021(11) -0.0057(12)
C39 0.0175(11) 0.0187(16) 0.0214(17) 0.0102(12) 0.0040(11) 0.0031(11)
C30 0.028(2) 0.030(2) 0.052(3) 0.026(2) 0.027(2) 0.018(2)
C5 0.0157(15) 0.0151(16) 0.0271(17) 0.0039(14) 0.0067(13) 0.0011(12)
C32 0.0238(14) 0.0226(16) 0.0211(16) 0.0077(11) -0.0025(12) 0.0096(12)
N7 0.0249(17) 0.0240(17) 0.0118(13) 0.0048(12) 0.0027(12) 0.0028(14)
N1 0.031(2) 0.0234(18) 0.0242(16) -0.0021(14) 0.0139(15) -0.0028(15)
C27 0.0179(18) 0.023(2) 0.038(3) 0.0181(19) -0.0047(17) 0.0003(15)
C38 0.0229(11) 0.0213(16) 0.0197(16) 0.0044(12) -0.0029(11) 0.0092(12)
N43 0.0181(18) 0.029(2) 0.042(3) 0.022(2) 0.0093(17) 0.0089(16)
C10 0.0146(15) 0.0160(16) 0.0114(14) 0.0017(12) 0.0034(12) 0.0031(12)
C8 0.026(2) 0.0226(19) 0.0181(17) 0.0080(15) 0.0103(15) 0.0013(15)
C47 0.0139(15) 0.0122(15) 0.0217(17) 0.0038(13) 0.0034(13) 0.0040(12)
C29 0.0176(18) 0.023(2) 0.036(2) 0.0151(18) 0.0116(17) 0.0050(15)
C16 0.0146(15) 0.0182(16) 0.0132(15) 0.0051(13) 0.0020(12) 0.0006(13)
C35 0.0154(11) 0.0133(14) 0.0195(16) 0.0040(11) 0.0046(11) 0.0028(10)
C11 0.0125(13) 0.0134(14) 0.0123(13) 0.0048(11) 0.0024(10) -0.0007(10)
N25 0.024(2) 0.043(3) 0.044(3) 0.031(2) 0.015(2) 0.022(2)
N19 0.0244(14) 0.031(2) 0.0157(9) -0.0032(13) 0.0119(9) -0.0035(13)
N13 0.0265(18) 0.0291(19) 0.0151(15) 0.0091(13) 0.0065(13) 0.0079(15)
C45 0.0157(16) 0.0243(19) 0.0137(15) 0.0068(14) 0.0023(12) 0.0033(14)
N37 0.0248(11) 0.0220(15) 0.0232(15) 0.0076(11) -0.0023(11) 0.0108(12)
C42 0.0244(14) 0.0241(17) 0.0191(16) 0.0079(11) -0.0028(12) 0.0118(12)
C28 0.0117(15) 0.0184(18) 0.030(2) 0.0138(16) 0.0003(14) 0.0042(13)
C26 0.0143(18) 0.048(3) 0.036(3) 0.030(3) 0.0015(17) 0.0069(19)
C36 0.0212(12) 0.0197(16) 0.0268(18) 0.0066(12) -0.0015(12) 0.0085(12)
C41 0.0149(12) 0.0218(17) 0.0140(14) 0.0087(11) 0.0022(10) 0.0050(11)
C40 0.0151(11) 0.0142(13) 0.0137(13) 0.0042(9) 0.0055(10) 0.0002(10)
C12 0.0183(16) 0.0186(17) 0.0132(15) 0.0034(13) 0.0007(12) 0.0049(13)
C48 0.022(2) 0.0159(17) 0.033(2) 0.0109(16) 0.0068(17) 0.0058(15)
C17 0.0140(14) 0.0201(17) 0.0127(14) 0.0043(12) 0.0010(11) 0.0036(12)
C4 0.0184(15) 0.0121(14) 0.0093(11) 0.0001(11) 0.0045(10) -0.0023(11)
C23 0.0110(11) 0.0224(18) 0.0140(10) 0.0017(13) 0.0038(8) 0.0026(11)
C6 0.0183(17) 0.0201(18) 0.034(2) -0.0011(16) 0.0154(15) -0.0002(14)
C15 0.0181(17) 0.0216(19) 0.0192(18) 0.0049(15) 0.0046(14) 0.0049(15)
C21 0.0117(11) 0.0207(17) 0.0162(8) -0.0029(13) 0.0006(8) 0.0010(11)
C2 0.029(2) 0.0214(18) 0.0134(14) -0.0010(13) 0.0014(13) -0.0065(15)

loop_
_atom_type_symbol
_atom_type_description
_atom_type_scat_dispersion_real
_atom_type_scat_dispersion_imag
_atom_type_scat_source
C C 0.0033 0.0016 'International Tables Vol C Tables 4.2.6.8 and 6.1.1.4'
H H 0.0000 0.0000 'International Tables Vol C Tables 4.2.6.8 and 6.1.1.4'
N N 0.0061 0.0033 'International Tables Vol C Tables 4.2.6.8 and 6.1.1.4'
Br Br -0.2901 2.4595 'International Tables Vol C Tables 4.2.6.8 and 6.1.1.4'
I I -0.4742 1.8119 'International Tables Vol C Tables 4.2.6.8 and 6.1.1.4'

loop_
_geom_angle_atom_site_label_1
_geom_angle_atom_site_label_2
_geom_angle_atom_site_label_3
_geom_angle
C21 C22 C23 116.4(4)
C21 C22 C16 121.7(4)
C23 C22 C16 121.9(4)
C8 C9 C10 118.9(4)
C8 C9 I2 119.7(3)
C10 C9 I2 121.4(3)
N13 C14 C15 121.8(4)
N13 C14 H14 119.1
C15 C14 H14 119.1
C34 C33 C32 118.5(3)
C34 C33 Br6B 121.7(4)
C32 C33 Br6B 119.8(4)
C34 C33 I6 122.7(3)
C32 C33 I6 118.8(3)
C35 C34 C33 113.9(3)
C35 C34 C28 126.9(3)
C33 C34 C28 119.2(3)
N19 C20 C21 121.6(5)
N19 C20 H20 119.2
C21 C20 H20 119.2
C47 C46 C45 115.1(3)
C47 C46 C40 122.0(4)
C45 C46 C40 122.9(4)
N43 C44 C45 122.2(5)
N43 C44 H44 118.9
C45 C44 H44 118.9
N19 C24 C23 123.1(5)
N19 C24 H24 118.5
C23 C24 H24 118.5
N13 C18 C17 121.0(4)
N13 C18 H18 119.5
C17 C18 H18 119.5
C36 N31 C32 118.8(4)
C4 C3 C2 118.9(4)
C4 C3 I1 122.5(3)
C2 C3 I1 118.5(3)
C40 C39 C38 117.8(3)
C40 C39 Br7B 122.4(4)
C38 C39 Br7B 119.8(4)
C40 C39 I7 124.2(3)
C38 C39 I7 118.0(3)
N25 C30 C29 122.8(6)
N25 C30 H30 118.6
C29 C30 H30 118.6
C6 C5 C4 119.2(4)
C6 C5 Br1 120.7(4)
C4 C5 Br1 120.1(3)
N31 C32 C33 122.1(4)
N31 C32 H32 118.9
C33 C32 H32 118.9
C12 N7 C8 117.8(4)
C6 N1 C2 118.3(4)
C28 C27 C26 119.8(4)
C28 C27 Br5B 120.0(3)
C26 C27 Br5B 120.1(4)
C28 C27 I5 122.4(3)
C26 C27 I5 117.4(4)
N37 C38 C39 123.4(4)
N37 C38 H38 118.3
C39 C38 H38 118.3
C48 N43 C44 117.8(4)
C11 C10 C9 117.1(3)
C11 C10 C4 121.1(4)
C9 C10 C4 121.8(4)
N7 C8 C9 123.9(4)
N7 C8 H8 118.0
C9 C8 H8 118.0
C48 C47 C46 121.2(3)
C48 C47 Br8 116.9(3)
C46 C47 Br8 121.9(3)
C48 C47 I8B 117.7(4)
C46 C47 I8B 121.0(4)
C28 C29 C30 121.0(4)
C28 C29 Br5 119.8(3)
C30 C29 Br5 119.2(4)
C28 C29 I5B 123.2(3)
C30 C29 I5B 115.8(4)
C15 C16 C17 115.3(3)
C15 C16 C22 122.8(4)
C17 C16 C22 121.9(4)
C36 C35 C34 126.3(3)
C36 C35 Br6 114.6(3)
C34 C35 Br6 119.1(3)
C36 C35 I6B 113.4(4)
C34 C35 I6B 120.3(3)
C10 C11 C12 119.2(3)
C10 C11 Br2 120.7(3)
C12 C11 Br2 120.1(3)
C30 N25 C26 117.3(5)
C24 N19 C20 117.9(4)
C14 N13 C18 118.7(4)
C44 C45 C46 121.2(3)
C44 C45 Br8B 115.2(4)
C46 C45 Br8B 123.5(3)
C44 C45 I8 118.6(3)
C46 C45 I8 120.2(3)
C38 N37 C42 117.0(4)
N37 C42 C41 121.3(4)
N37 C42 H42 119.3
C41 C42 H42 119.3
C27 C28 C29 115.5(3)
C27 C28 C34 121.8(4)
C29 C28 C34 122.7(4)
N25 C26 C27 123.5(5)
N25 C26 H26 118.2
C27 C26 H26 118.2
N31 C36 C35 120.4(4)
N31 C36 H36 119.8
C35 C36 H36 119.8
C42 C41 C40 125.3(3)
C42 C41 Br7 115.4(3)
C40 C41 Br7 119.3(3)
C42 C41 I7B 114.1(3)
C40 C41 I7B 120.6(3)
C41 C40 C39 115.1(3)
C41 C40 C46 124.6(3)
C39 C40 C46 120.3(3)
N7 C12 C11 123.0(4)
N7 C12 H12 118.5
C11 C12 H12 118.5
N43 C48 C47 122.4(5)
N43 C48 H48 118.8
C47 C48 H48 118.8
C18 C17 C16 122.4(3)
C18 C17 Br3 117.3(4)
C16 C17 Br3 120.2(3)
C18 C17 I3B 119.0(3)
C16 C17 I3B 118.5(3)
C3 C4 C5 116.8(4)
C3 C4 C10 121.9(4)
C5 C4 C10 121.2(4)
C24 C23 C22 120.0(3)
C24 C23 Br4 118.3(4)
C22 C23 Br4 121.5(3)
C24 C23 I4B 117.9(3)
C22 C23 I4B 122.1(3)
N1 C6 C5 123.7(5)
N1 C6 H6 118.2
C5 C6 H6 118.2
C16 C15 C14 120.7(3)
C16 C15 Br3B 121.0(4)
C14 C15 Br3B 118.2(4)
C16 C15 I3 121.2(3)
C14 C15 I3 118.1(3)
C22 C21 C20 121.1(3)
C22 C21 Br4B 121.2(4)
C20 C21 Br4B 117.7(4)
C22 C21 I4 120.5(3)
C20 C21 I4 118.3(3)
N1 C2 C3 123.0(5)
N1 C2 H2 118.5
C3 C2 H2 118.5

loop_
_geom_bond_atom_site_label_1
_geom_bond_atom_site_label_2
_geom_bond_distance
I1 C3 2.082(4)
I2 C9 2.076(3)
Br1 C5 1.872(4)
Br2 C11 1.868(3)
I3 C15 2.0815(19)
I4 C21 2.0802(19)
Br3 C17 1.897(2)
Br4 C23 1.9003(19)
Br3B C15 1.8971(19)
Br4B C21 1.8981(19)
I3B C17 2.078(2)
I4B C23 2.0764(19)
I5 C27 2.0610(18)
I6 C33 2.0758(18)
Br5 C29 1.8928(19)
Br6 C35 1.8930(18)
Br5B C27 1.9167(19)
Br6B C33 1.9002(19)
I5B C29 2.083(2)
I6B C35 2.0738(19)
I7 C39 2.0745(18)
I8 C45 2.0778(18)
Br7 C41 1.8916(18)
Br8 C47 1.8914(19)
Br7B C39 1.903(2)
Br8B C45 1.898(2)
I7B C41 2.0710(19)
I8B C47 2.081(2)
C22 C21 1.376(6)
C22 C23 1.388(6)
C22 C16 1.495(6)
C9 C8 1.386(6)
C9 C10 1.404(6)
C14 N13 1.335(7)
C14 C15 1.400(6)
C14 H14 0.9500
C33 C34 1.409(5)
C33 C32 1.427(6)
C34 C35 1.359(5)
C34 C28 1.487(6)
C20 N19 1.349(7)
C20 C21 1.379(6)
C20 H20 0.9500
C46 C47 1.386(6)
C46 C45 1.395(6)
C46 C40 1.494(6)
C44 N43 1.337(8)
C44 C45 1.377(6)
C44 H44 0.9500
C24 N19 1.322(7)
C24 C23 1.378(6)
C24 H24 0.9500
C18 N13 1.336(7)
C18 C17 1.377(6)
C18 H18 0.9500
N31 C36 1.327(6)
N31 C32 1.328(6)
C3 C4 1.399(6)
C3 C2 1.409(6)
C39 C40 1.400(5)
C39 C38 1.435(6)
C30 N25 1.316(10)
C30 C29 1.393(7)
C30 H30 0.9500
C5 C6 1.396(7)
C5 C4 1.414(6)
C32 H32 0.9500
N7 C12 1.327(6)
N7 C8 1.327(7)
N1 C6 1.309(8)
N1 C2 1.338(7)
C27 C28 1.378(6)
C27 C26 1.405(7)
C38 N37 1.336(6)
C38 H38 0.9500
N43 C48 1.336(8)
C10 C11 1.397(6)
C10 C4 1.477(5)
C8 H8 0.9500
C47 C48 1.377(6)
C29 C28 1.385(7)
C16 C15 1.379(6)
C16 C17 1.386(6)
C35 C36 1.332(6)
C11 C12 1.402(6)
N25 C26 1.316(10)
N37 C42 1.338(6)
C42 C41 1.347(5)
C42 H42 0.9500
C26 H26 0.9500
C36 H36 0.9500
C41 C40 1.357(5)
C12 H12 0.9500
C48 H48 0.9500
C6 H6 0.9500
C2 H2 0.9500

loop_
_geom_torsion_atom_site_label_1
_geom_torsion_atom_site_label_2
_geom_torsion_atom_site_label_3
_geom_torsion_atom_site_label_4
_geom_torsion
C32 C33 C34 C35 -0.2(7)
Br6B C33 C34 C35 180.0(5)
I6 C33 C34 C35 177.5(3)
C32 C33 C34 C28 180.0(4)
Br6B C33 C34 C28 0.2(7)
I6 C33 C34 C28 -2.4(6)
C36 N31 C32 C33 -0.3(8)
C34 C33 C32 N31 -0.1(8)
Br6B C33 C32 N31 179.8(5)
I6 C33 C32 N31 -177.8(4)
C40 C39 C38 N37 -1.8(7)
Br7B C39 C38 N37 179.4(5)
I7 C39 C38 N37 177.6(4)
C45 C44 N43 C48 1.1(8)
C8 C9 C10 C11 0.2(6)
I2 C9 C10 C11 -178.6(3)
C8 C9 C10 C4 178.8(4)
I2 C9 C10 C4 0.0(6)
C12 N7 C8 C9 0.8(8)
C10 C9 C8 N7 -0.7(8)
I2 C9 C8 N7 178.1(4)
C45 C46 C47 C48 3.1(7)
C40 C46 C47 C48 -173.4(4)
C45 C46 C47 Br8 -176.1(4)
C40 C46 C47 Br8 7.4(6)
C45 C46 C47 I8B -173.9(4)
C40 C46 C47 I8B 9.6(7)
N25 C30 C29 C28 0.9(8)
N25 C30 C29 Br5 -178.3(4)
N25 C30 C29 I5B -179.2(5)
C21 C22 C16 C15 93.8(6)
C23 C22 C16 C15 -85.4(6)
C21 C22 C16 C17 -85.3(6)
C23 C22 C16 C17 95.4(6)
C33 C34 C35 C36 0.9(7)
C28 C34 C35 C36 -179.3(5)
C33 C34 C35 Br6 179.7(4)
C28 C34 C35 Br6 -0.5(7)
C33 C34 C35 I6B 178.6(4)
C28 C34 C35 I6B -1.6(7)
C9 C10 C11 C12 0.2(6)
C4 C10 C11 C12 -178.4(4)
C9 C10 C11 Br2 -178.8(3)
C4 C10 C11 Br2 2.6(5)
C29 C30 N25 C26 1.4(8)
C23 C24 N19 C20 1.4(8)
C21 C20 N19 C24 -1.0(8)
C15 C14 N13 C18 -0.3(7)
C17 C18 N13 C14 -0.4(7)
N43 C44 C45 C46 0.0(8)
N43 C44 C45 Br8B 179.2(5)
N43 C44 C45 I8 179.5(4)
C47 C46 C45 C44 -2.1(7)
C40 C46 C45 C44 174.4(4)
C47 C46 C45 Br8B 178.8(5)
C40 C46 C45 Br8B -4.8(7)
C47 C46 C45 I8 178.5(3)
C40 C46 C45 I8 -5.1(6)
C39 C38 N37 C42 2.8(7)
C38 N37 C42 C41 -1.3(7)
C26 C27 C28 C29 -0.3(7)
Br5B C27 C28 C29 176.1(4)
I5 C27 C28 C29 -173.2(4)
C26 C27 C28 C34 179.5(5)
Br5B C27 C28 C34 -4.1(7)
I5 C27 C28 C34 6.5(7)
C30 C29 C28 C27 -1.4(7)
Br5 C29 C28 C27 177.8(4)
I5B C29 C28 C27 178.7(4)
C30 C29 C28 C34 178.8(5)
Br5 C29 C28 C34 -2.0(6)
I5B C29 C28 C34 -1.1(7)
C35 C34 C28 C27 -92.8(7)
C33 C34 C28 C27 87.0(6)
C35 C34 C28 C29 86.9(6)
C33 C34 C28 C29 -93.3(6)
C30 N25 C26 C27 -3.2(9)
C28 C27 C26 N25 2.7(9)
Br5B C27 C26 N25 -173.6(5)
I5 C27 C26 N25 176.1(4)
C32 N31 C36 C35 0.9(8)
C34 C35 C36 N31 -1.3(8)
Br6 C35 C36 N31 179.8(4)
I6B C35 C36 N31 -179.2(5)
N37 C42 C41 C40 -1.4(8)
N37 C42 C41 Br7 178.9(4)
N37 C42 C41 I7B 176.2(5)
C42 C41 C40 C39 2.3(7)
Br7 C41 C40 C39 -178.0(4)
I7B C41 C40 C39 -175.1(4)
C42 C41 C40 C46 -177.1(5)
Br7 C41 C40 C46 2.7(6)
I7B C41 C40 C46 5.6(7)
C38 C39 C40 C41 -0.7(7)
Br7B C39 C40 C41 178.1(5)
I7 C39 C40 C41 179.9(4)
C38 C39 C40 C46 178.7(4)
Br7B C39 C40 C46 -2.6(7)
I7 C39 C40 C46 -0.8(6)
C47 C46 C40 C41 89.3(6)
C45 C46 C40 C41 -86.9(6)
C47 C46 C40 C39 -90.0(6)
C45 C46 C40 C39 93.8(6)
C8 N7 C12 C11 -0.4(7)
C10 C11 C12 N7 -0.1(7)
Br2 C11 C12 N7 178.9(4)
C44 N43 C48 C47 0.0(8)
C46 C47 C48 N43 -2.2(8)
Br8 C47 C48 N43 177.0(4)
I8B C47 C48 N43 175.0(5)
N13 C18 C17 C16 1.0(7)
N13 C18 C17 Br3 -178.9(4)
N13 C18 C17 I3B 179.4(4)
C15 C16 C17 C18 -0.9(7)
C22 C16 C17 C18 178.3(4)
C15 C16 C17 Br3 179.0(4)
C22 C16 C17 Br3 -1.8(6)
C15 C16 C17 I3B -179.3(4)
C22 C16 C17 I3B -0.1(6)
C2 C3 C4 C5 1.2(6)
I1 C3 C4 C5 -175.3(3)
C2 C3 C4 C10 178.9(4)
I1 C3 C4 C10 2.4(6)
C6 C5 C4 C3 -2.4(6)
Br1 C5 C4 C3 177.5(3)
C6 C5 C4 C10 179.8(4)
Br1 C5 C4 C10 -0.2(6)
C11 C10 C4 C3 -94.9(5)
C9 C10 C4 C3 86.6(5)
C11 C10 C4 C5 82.8(5)
C9 C10 C4 C5 -95.7(5)
N19 C24 C23 C22 -1.5(8)
N19 C24 C23 Br4 -176.8(4)
N19 C24 C23 I4B 179.5(4)
C21 C22 C23 C24 1.1(7)
C16 C22 C23 C24 -179.6(5)
C21 C22 C23 Br4 176.3(4)
C16 C22 C23 Br4 -4.4(7)
C21 C22 C23 I4B -179.9(4)
C16 C22 C23 I4B -0.6(6)
C2 N1 C6 C5 -1.4(8)
C4 C5 C6 N1 2.7(8)
Br1 C5 C6 N1 -177.3(4)
C17 C16 C15 C14 0.2(7)
C22 C16 C15 C14 -179.0(4)
C17 C16 C15 Br3B 177.7(4)
C22 C16 C15 Br3B -1.5(7)
C17 C16 C15 I3 178.6(3)
C22 C16 C15 I3 -0.6(6)
N13 C14 C15 C16 0.4(8)
N13 C14 C15 Br3B -177.1(5)
N13 C14 C15 I3 -178.0(4)
C23 C22 C21 C20 -0.8(7)
C16 C22 C21 C20 179.9(5)
C23 C22 C21 Br4B -178.0(4)
C16 C22 C21 Br4B 2.6(7)
C23 C22 C21 I4 -176.0(3)
C16 C22 C21 I4 4.7(6)
N19 C20 C21 C22 0.7(8)
N19 C20 C21 Br4B 178.1(5)
N19 C20 C21 I4 176.1(4)
C6 N1 C2 C3 0.1(8)
C4 C3 C2 N1 0.0(7)
I1 C3 C2 N1 176.7(4)
